data_1565729
loop_
_publ_author_name
'Modak, Sudipta'
'Borah, Suchibrata'
'Prakasham, A.P.'
'Shaikh, Mobin M.'
'Butcher, Raymond J.'
'Gangwar, Manoj'
'Ghosh, Prasenjit'

_publ_section_title
;
 A comparison between (a/n-NHC)PdX2(pyridine) and (a/n-NHC)2PdX2
 (X&#x202F;=&#x202F;I, Cl) type complexes of abnormal fused-bicyclic
 imidazo[1,2-a]pyridine based N-heterocyclic carbene (a-NHC) and of normal
 imidazole based N-heterocyclic carbene (n-NHC) ligands in the
 Suzuki-Miyaura coupling reactions
;
_journal_name_full 'Inorganica Chimica Acta'
_journal_page_first 119090
_journal_paper_doi 10.1016/j.ica.2019.119090
_journal_volume 498
_journal_year 2019
_chemical_formula_moiety
;
C35 H37 Cl3 I2 N4 Pd, C34 H36 I2 N4 Pd, 7(C H Cl3)
;
_chemical_formula_sum 'C38 H40 Cl12 I2 N4 Pd'
_chemical_formula_weight 1338.34
_space_group_crystal_system triclinic
_space_group_IT_number 2
_space_group_name_Hall '-P 1'
_space_group_name_H-M_alt 'P -1'
_atom_sites_solution_hydrogens geom
_cell_angle_alpha 76.924(2)
_cell_angle_beta 89.1810(10)
_cell_angle_gamma 86.8620(10)
_cell_formula_units_Z 4
_cell_length_a 11.5941(2)
_cell_length_b 20.2789(4)
_cell_length_c 22.1269(4)
_cell_measurement_reflns_used 42598
_cell_measurement_temperature 100(2)
_cell_measurement_theta_max 31.1600
_cell_measurement_theta_min 2.0300
_cell_volume 5059.88(17)
_computing_cell_refinement 'CrysAlisPro 1.171.39.46 (Rigaku OD, 2018)'
_computing_data_collection 'CrysAlisPro 1.171.39.46 (Rigaku OD, 2018)'
_computing_data_reduction 'CrysAlisPro 1.171.39.46 (Rigaku OD, 2018)'
_computing_structure_refinement 'SHELXL-2017/1 (Sheldrick, 2015b)'
_computing_structure_solution 'SHELXT (Sheldrick, 2015a)'
_diffrn_ambient_temperature 100(2)
_diffrn_measured_fraction_theta_full 0.896
_diffrn_measured_fraction_theta_max 0.796
_diffrn_measurement_device_type 'Rigaku Saturn 724 CCD'
_diffrn_measurement_method '\w scans'
_diffrn_radiation_type MoK\a
_diffrn_radiation_wavelength 0.71073
_diffrn_reflns_av_R_equivalents 0.0932
_diffrn_reflns_av_unetI/netI 0.0713
_diffrn_reflns_Laue_measured_fraction_full 0.896
_diffrn_reflns_Laue_measured_fraction_max 0.796
_diffrn_reflns_limit_h_max 15
_diffrn_reflns_limit_h_min -15
_diffrn_reflns_limit_k_max 29
_diffrn_reflns_limit_k_min -29
_diffrn_reflns_limit_l_max 31
_diffrn_reflns_limit_l_min -31
_diffrn_reflns_number 91494
_diffrn_reflns_point_group_measured_fraction_full 0.896
_diffrn_reflns_point_group_measured_fraction_max 0.796
_diffrn_reflns_theta_full 25.242
_diffrn_reflns_theta_max 31.213
_diffrn_reflns_theta_min 1.759
_diffrn_source 'fine-focus sealed X-ray tube'
_exptl_absorpt_coefficient_mu 2.253
_exptl_absorpt_correction_T_max 1.00000
_exptl_absorpt_correction_T_min 0.75401
_exptl_absorpt_correction_type multi-scan
_exptl_absorpt_process_details
;
CrysAlisPro 1.171.39.46 (Rigaku Oxford Diffraction, 2018)
Empirical absorption correction using spherical harmonics,
 implemented in SCALE3 ABSPACK scaling algorithm.
;
_exptl_crystal_colour yellow
_exptl_crystal_density_diffrn 1.757
_exptl_crystal_description block
_exptl_crystal_F_000 2608
_exptl_crystal_size_max 0.460
_exptl_crystal_size_mid 0.380
_exptl_crystal_size_min 0.240
_refine_diff_density_max 4.448
_refine_diff_density_min -2.805
_refine_diff_density_rms 0.209
_refine_ls_extinction_coef .
_refine_ls_extinction_method none
_refine_ls_goodness_of_fit_ref 1.069
_refine_ls_hydrogen_treatment constr
_refine_ls_matrix_type full
_refine_ls_number_parameters 1054
_refine_ls_number_reflns 26180
_refine_ls_number_restraints 85
_refine_ls_restrained_S_all 1.081
_refine_ls_R_factor_all 0.1004
_refine_ls_R_factor_gt 0.0735
_refine_ls_shift/su_max 0.004
_refine_ls_shift/su_mean 0.000
_refine_ls_structure_factor_coef Fsqd
_refine_ls_weighting_details 'w=1/[\s^2^(Fo^2^)+(0.0539P)^2^+59.5841P] where P=(Fo^2^+2Fc^2^)/3'
_refine_ls_weighting_scheme calc
_refine_ls_wR_factor_gt 0.1570
_refine_ls_wR_factor_ref 0.1688
_reflns_Friedel_coverage 0.000
_reflns_Friedel_fraction_full .
_reflns_Friedel_fraction_max .
_reflns_number_gt 20146
_reflns_number_total 26180
_reflns_threshold_expression 'I > 2\s(I)'
_cod_data_source_file ICA-2019-498-119090.cif
_cod_data_source_block 2
_cod_database_code 1565729
_shelx_space_group_comment
;
The symmetry employed for this shelxl refinement is uniquely defined
by the following loop, which should always be used as a source of
symmetry information in preference to the above space-group names.
They are only intended as comments.
;
_shelx_estimated_absorpt_t_min 0.424
_shelx_estimated_absorpt_t_max 0.614

loop_
_space_group_symop_operation_xyz
'x, y, z'
'-x, -y, -z'

loop_
_atom_site_label
_atom_site_type_symbol
_atom_site_fract_x
_atom_site_fract_y
_atom_site_fract_z
_atom_site_U_iso_or_equiv
_atom_site_adp_type
_atom_site_occupancy
_atom_site_site_symmetry_order
_atom_site_calc_flag
_atom_site_refinement_flags_posn
_atom_site_refinement_flags_adp
_atom_site_refinement_flags_occupancy
_atom_site_disorder_assembly
_atom_site_disorder_group
I4 I 0.59609(3) 0.25628(2) 0.40240(2) 0.02001(10) Uani 1 1 d . . . . .
I3 I 0.86792(4) 0.22152(3) 0.30949(2) 0.02420(11) Uani 1 1 d . . . . .
I1 I 0.58736(4) 0.22223(3) -0.19050(2) 0.02415(11) Uani 1 1 d . . . . .
I2 I 0.86046(3) 0.25591(2) -0.10539(2) 0.01965(10) Uani 1 1 d . . . . .
Pd2 Pd 0.82200(4) 0.23631(3) 0.42399(2) 0.01213(10) Uani 1 1 d . . . . .
Pd1 Pd 0.63621(4) 0.24071(3) -0.07865(2) 0.01320(10) Uani 1 1 d . . . . .
Cl1 Cl 0.3544(2) 0.52758(15) 0.64678(12) 0.0482(6) Uani 1 1 d . . . . .
Cl2 Cl 0.15632(18) 0.54692(14) 0.72207(12) 0.0500(7) Uani 1 1 d . . . . .
Cl3 Cl 0.3847(2) 0.56810(14) 0.76179(11) 0.0452(5) Uani 1 1 d . . . . .
Cl4 Cl 0.1897(2) 0.21878(16) 0.80543(11) 0.0517(6) Uani 1 1 d . . . . .
Cl5 Cl 0.2798(2) 0.18790(16) 0.69205(12) 0.0523(6) Uani 1 1 d . . . . .
Cl6 Cl 0.2357(2) 0.32697(15) 0.70036(13) 0.0532(6) Uani 1 1 d . . . . .
Cl7 Cl 0.1647(3) 0.19571(16) 0.18400(13) 0.0590(7) Uani 1 1 d . . . . .
Cl8 Cl 0.2723(2) 0.20688(13) 0.29764(11) 0.0435(5) Uani 1 1 d . . . . .
Cl9 Cl 0.23075(16) 0.32586(11) 0.19934(9) 0.0329(4) Uani 1 1 d . . . . .
Cl10 Cl 0.7577(3) 0.47800(16) 0.83770(13) 0.0636(8) Uani 1 1 d . . . . .
Cl11 Cl 0.8475(2) 0.43354(13) 0.73100(11) 0.0417(5) Uani 1 1 d . . . . .
Cl12 Cl 0.6043(2) 0.42993(17) 0.75690(18) 0.0788(12) Uani 1 1 d . . . . .
Cl13 Cl 0.5655(3) 0.05116(16) 0.42676(15) 0.0578(9) Uani 0.827(3) 1 d D U P A 1
Cl14 Cl 0.7963(2) 0.02095(17) 0.38986(16) 0.0538(8) Uani 0.827(3) 1 d D U P A 1
Cl15 Cl 0.6271(3) 0.07472(19) 0.29668(13) 0.0647(10) Uani 0.827(3) 1 d D U P A 1
Cl1A Cl 0.6637(10) 0.0270(6) 0.4451(3) 0.0578(9) Uani 0.173(3) 1 d D U P A 2
Cl2A Cl 0.7328(10) 0.0281(6) 0.3196(4) 0.0538(8) Uani 0.173(3) 1 d D U P A 2
Cl3A Cl 0.5197(6) 0.0945(7) 0.3427(5) 0.0647(10) Uani 0.173(3) 1 d D U P A 2
Cl16 Cl -0.08009(17) 0.32904(13) 0.03264(10) 0.0393(5) Uani 1 1 d . . . . .
Cl17 Cl -0.07225(19) 0.33787(18) 0.16063(11) 0.0579(8) Uani 1 1 d . . . . .
Cl18 Cl 0.03107(18) 0.43963(13) 0.06608(15) 0.0518(7) Uani 1 1 d . . . . .
Cl19 Cl 0.47338(19) 0.28732(12) 0.58318(12) 0.0428(5) Uani 1 1 d . . . . .
Cl20 Cl 0.4346(2) 0.41322(13) 0.49318(12) 0.0467(6) Uani 1 1 d . . . . .
Cl21 Cl 0.61733(19) 0.39861(12) 0.58175(14) 0.0499(6) Uani 1 1 d . . . . .
Cl22 Cl 0.8645(2) 0.07277(14) -0.20085(10) 0.0497(7) Uani 0.941(3) 1 d D U P B 1
Cl23 Cl 0.7013(2) 0.0172(1) -0.1072(1) 0.0430(4) Uani 0.941(3) 1 d D . P B 1
Cl24 Cl 0.9250(2) 0.0501(1) -0.0717(1) 0.0430(4) Uani 0.941(3) 1 d D U P B 1
Cl1C Cl 0.874(2) 0.0197(11) -0.0605(8) 0.0497(7) Uani 0.059(3) 1 d D U P B 2
Cl1D Cl 0.799(3) 0.0313(12) -0.1858(9) 0.0430(4) Uani 0.059(3) 1 d D U P B 2
Cl1E Cl 0.898(2) 0.1443(10) -0.1515(12) 0.0430(4) Uani 0.059(3) 1 d D . P B 2
N1 N 0.6509(4) 0.2647(3) 0.1058(3) 0.0175(11) Uani 1 1 d . . . . .
N2 N 0.7316(4) 0.1970(3) 0.0516(2) 0.0150(10) Uani 1 1 d . . . . .
N3 N 0.2972(4) 0.2143(3) -0.0069(3) 0.0173(11) Uani 1 1 d . . . . .
N4 N 0.3812(4) 0.2840(3) -0.0830(3) 0.0153(10) Uani 1 1 d . . . . .
N5 N 0.7365(4) 0.1913(3) 0.5565(2) 0.0144(10) Uani 1 1 d . . . . .
N6 N 1.1677(4) 0.2100(3) 0.4868(3) 0.0180(11) Uani 1 1 d . . . . .
N7 N 0.8122(4) 0.2567(3) 0.6103(2) 0.0162(11) Uani 1 1 d . . . . .
N8 N 1.0694(4) 0.2774(3) 0.4128(3) 0.0146(10) Uani 1 1 d . . . . .
C1 C 0.4684(5) 0.2353(3) -0.0553(3) 0.0143(12) Uani 1 1 d . . . . .
C2 C 0.3884(5) 0.3393(4) -0.1316(3) 0.0198(13) Uani 1 1 d . . . . .
H2A H 0.460460 0.349826 -0.151435 0.024 Uiso 1 1 calc R U . . .
C3 C 0.2916(5) 0.3791(4) -0.1511(3) 0.0223(14) Uani 1 1 d . . . . .
H3A H 0.296403 0.416897 -0.185179 0.027 Uiso 1 1 calc R U . . .
C4 C 0.1831(6) 0.3649(4) -0.1211(4) 0.0260(15) Uani 1 1 d . . . . .
C5 C 0.0778(6) 0.4096(4) -0.1440(4) 0.0318(18) Uani 1 1 d . . . . .
H5A H 0.052906 0.400939 -0.183483 0.048 Uiso 1 1 calc R U . . .
H5B H 0.096318 0.457268 -0.150056 0.048 Uiso 1 1 calc R U . . .
H5C H 0.015563 0.399854 -0.113371 0.048 Uiso 1 1 calc R U . . .
C6 C 0.1775(5) 0.3102(4) -0.0726(3) 0.0212(14) Uani 1 1 d . . . . .
H6A H 0.106007 0.299715 -0.052096 0.025 Uiso 1 1 calc R U . . .
C7 C 0.2783(5) 0.2693(4) -0.0530(3) 0.0180(13) Uani 1 1 d . . . . .
C8 C 0.2036(5) 0.1746(4) 0.0254(3) 0.0201(13) Uani 1 1 d . . . . .
H8A H 0.143136 0.205565 0.037396 0.024 Uiso 1 1 calc R U . . .
H8B H 0.234262 0.143884 0.063775 0.024 Uiso 1 1 calc R U . . .
C9 C 0.1502(7) 0.1327(4) -0.0151(4) 0.0314(17) Uani 1 1 d . . . . .
H9A H 0.117299 0.163074 -0.052473 0.047 Uiso 1 1 calc R U . . .
H9B H 0.089166 0.106264 0.008123 0.047 Uiso 1 1 calc R U . . .
H9C H 0.209919 0.101960 -0.027093 0.047 Uiso 1 1 calc R U . . .
C10 C 0.4134(5) 0.1928(4) -0.0087(3) 0.0167(12) Uani 1 1 d . . . . .
C11 C 0.4665(5) 0.1345(3) 0.0352(3) 0.0162(12) Uani 1 1 d . . . . .
C12 C 0.5347(6) 0.0859(4) 0.0130(3) 0.0202(13) Uani 1 1 d . . . . .
H12A H 0.541077 0.089682 -0.030514 0.024 Uiso 1 1 calc R U . . .
C13 C 0.5928(6) 0.0327(4) 0.0527(3) 0.0227(14) Uani 1 1 d . . . . .
H13A H 0.639012 0.000711 0.036328 0.027 Uiso 1 1 calc R U . . .
C14 C 0.5843(6) 0.0254(4) 0.1174(3) 0.0236(15) Uani 1 1 d . . . . .
C15 C 0.6463(7) -0.0339(5) 0.1598(4) 0.036(2) Uani 1 1 d . . . . .
H15A H 0.660203 -0.022638 0.199796 0.054 Uiso 1 1 calc R U . . .
H15B H 0.720350 -0.044184 0.141107 0.054 Uiso 1 1 calc R U . . .
H15C H 0.598923 -0.073416 0.166159 0.054 Uiso 1 1 calc R U . . .
C16 C 0.5170(6) 0.0730(4) 0.1396(3) 0.0238(15) Uani 1 1 d . . . . .
H16A H 0.510412 0.068722 0.183113 0.029 Uiso 1 1 calc R U . . .
C17 C 0.4583(6) 0.1273(4) 0.0996(3) 0.0222(14) Uani 1 1 d . . . . .
H17A H 0.412623 0.159409 0.116153 0.027 Uiso 1 1 calc R U . . .
C18 C 0.6631(5) 0.2458(3) 0.0093(3) 0.0131(11) Uani 1 1 d . . . . .
C19 C 0.7995(5) 0.1428(4) 0.0416(3) 0.0185(13) Uani 1 1 d . . . . .
H19A H 0.804371 0.133262 0.001469 0.022 Uiso 1 1 calc R U . . .
C20 C 0.8595(6) 0.1031(4) 0.0898(4) 0.0241(15) Uani 1 1 d . . . . .
H20A H 0.906662 0.065638 0.082960 0.029 Uiso 1 1 calc R U . . .
C21 C 0.8537(6) 0.1160(4) 0.1501(3) 0.0236(14) Uani 1 1 d . . . . .
C22 C 0.9213(8) 0.0701(5) 0.2018(4) 0.037(2) Uani 1 1 d . . . . .
H22A H 0.915712 0.088806 0.238965 0.055 Uiso 1 1 calc R U . . .
H22B H 1.002474 0.066622 0.189365 0.055 Uiso 1 1 calc R U . . .
H22C H 0.889914 0.025044 0.210824 0.055 Uiso 1 1 calc R U . . .
C23 C 0.7855(5) 0.1697(4) 0.1602(3) 0.0195(13) Uani 1 1 d . . . . .
H23A H 0.779893 0.179569 0.200117 0.023 Uiso 1 1 calc R U . . .
C24 C 0.7238(5) 0.2101(4) 0.1092(3) 0.0165(12) Uani 1 1 d . . . . .
C25 C 0.6244(5) 0.2960(4) 0.1583(3) 0.0224(14) Uani 1 1 d . . . . .
H25A H 0.589621 0.342333 0.142623 0.027 Uiso 1 1 calc R U . . .
H25B H 0.696996 0.299939 0.179992 0.027 Uiso 1 1 calc R U . . .
C26 C 0.5408(6) 0.2547(5) 0.2047(3) 0.0296(17) Uani 1 1 d . . . . .
H26A H 0.468410 0.251185 0.183510 0.044 Uiso 1 1 calc R U . . .
H26B H 0.524828 0.277343 0.238810 0.044 Uiso 1 1 calc R U . . .
H26C H 0.575764 0.209173 0.221147 0.044 Uiso 1 1 calc R U . . .
C27 C 0.6136(5) 0.2868(3) 0.0446(3) 0.0154(12) Uani 1 1 d . . . . .
C28 C 0.5329(5) 0.3453(3) 0.0227(3) 0.0172(12) Uani 1 1 d . . . . .
C29 C 0.5589(6) 0.3934(4) -0.0300(3) 0.0186(13) Uani 1 1 d . . . . .
H29A H 0.631523 0.389696 -0.049805 0.022 Uiso 1 1 calc R U . . .
C30 C 0.4812(6) 0.4470(4) -0.0547(3) 0.0218(14) Uani 1 1 d . . . . .
H30A H 0.501172 0.479593 -0.090907 0.026 Uiso 1 1 calc R U . . .
C31 C 0.3740(6) 0.4532(4) -0.0265(4) 0.0247(15) Uani 1 1 d . . . . .
C32 C 0.2874(7) 0.5105(5) -0.0547(4) 0.0357(19) Uani 1 1 d . . . . .
H32A H 0.328695 0.550754 -0.074334 0.054 Uiso 1 1 calc R U . . .
H32B H 0.236680 0.521166 -0.021964 0.054 Uiso 1 1 calc R U . . .
H32C H 0.240926 0.496631 -0.085839 0.054 Uiso 1 1 calc R U . . .
C33 C 0.3481(6) 0.4060(4) 0.0269(4) 0.0258(15) Uani 1 1 d . . . . .
H33A H 0.276128 0.410475 0.046951 0.031 Uiso 1 1 calc R U . . .
C34 C 0.4255(5) 0.3520(4) 0.0518(3) 0.0231(14) Uani 1 1 d . . . . .
H34A H 0.405956 0.319872 0.088339 0.028 Uiso 1 1 calc R U . . .
C35 C 0.7979(5) 0.2395(3) 0.5132(3) 0.0146(12) Uani 1 1 d . . . . .
C36 C 0.6756(5) 0.1388(3) 0.5475(3) 0.0182(13) Uani 1 1 d . . . . .
H36A H 0.670590 0.129707 0.507359 0.022 Uiso 1 1 calc R U . . .
C37 C 0.6224(6) 0.0997(4) 0.5965(3) 0.0222(14) Uani 1 1 d . . . . .
H37A H 0.579239 0.063414 0.590074 0.027 Uiso 1 1 calc R U . . .
C38 C 0.6289(6) 0.1113(4) 0.6569(3) 0.0216(14) Uani 1 1 d . . . . .
C39 C 0.5696(7) 0.0661(5) 0.7105(4) 0.037(2) Uani 1 1 d . . . . .
H39A H 0.568463 0.086772 0.746505 0.055 Uiso 1 1 calc R U . . .
H39B H 0.611613 0.021727 0.721108 0.055 Uiso 1 1 calc R U . . .
H39C H 0.490203 0.060300 0.698833 0.055 Uiso 1 1 calc R U . . .
C40 C 0.6928(5) 0.1629(3) 0.6659(3) 0.0175(13) Uani 1 1 d . . . . .
H40A H 0.700531 0.171340 0.706151 0.021 Uiso 1 1 calc R U . . .
C41 C 0.7468(5) 0.2029(4) 0.6145(3) 0.0158(12) Uani 1 1 d . . . . .
C42 C 0.8331(6) 0.2883(4) 0.6619(3) 0.0190(13) Uani 1 1 d . . . . .
H42A H 0.759836 0.291474 0.684916 0.023 Uiso 1 1 calc R U . . .
H42B H 0.857177 0.334989 0.645142 0.023 Uiso 1 1 calc R U . . .
C43 C 0.9245(7) 0.2502(5) 0.7067(3) 0.0288(17) Uani 1 1 d . . . . .
H43A H 0.903886 0.203014 0.721491 0.043 Uiso 1 1 calc R U . . .
H43B H 0.929205 0.271566 0.742073 0.043 Uiso 1 1 calc R U . . .
H43C H 0.999379 0.251370 0.685534 0.043 Uiso 1 1 calc R U . . .
C44 C 0.8437(5) 0.2791(3) 0.5474(3) 0.0148(12) Uani 1 1 d . . . . .
C45 C 0.9186(5) 0.3358(3) 0.5253(3) 0.0151(12) Uani 1 1 d . . . . .
C46 C 1.0262(5) 0.3385(4) 0.5514(3) 0.0179(13) Uani 1 1 d . . . . .
H46A H 1.049616 0.305371 0.587381 0.021 Uiso 1 1 calc R U . . .
C47 C 1.0998(6) 0.3892(4) 0.5254(3) 0.0224(14) Uani 1 1 d . . . . .
H47A H 1.172041 0.391191 0.544510 0.027 Uiso 1 1 calc R U . . .
C48 C 1.0687(6) 0.4376(4) 0.4713(3) 0.0207(13) Uani 1 1 d . . . . .
C49 C 1.1495(6) 0.4911(4) 0.4412(4) 0.0276(16) Uani 1 1 d . . . . .
H49A H 1.208802 0.495170 0.471148 0.041 Uiso 1 1 calc R U . . .
H49B H 1.105922 0.534650 0.427896 0.041 Uiso 1 1 calc R U . . .
H49C H 1.186551 0.478328 0.405162 0.041 Uiso 1 1 calc R U . . .
C50 C 0.9602(6) 0.4351(4) 0.4460(3) 0.0224(14) Uani 1 1 d . . . . .
H50A H 0.936050 0.468618 0.410448 0.027 Uiso 1 1 calc R U . . .
C51 C 0.8866(6) 0.3842(3) 0.4718(3) 0.0181(13) Uani 1 1 d . . . . .
H51A H 0.814065 0.382416 0.452947 0.022 Uiso 1 1 calc R U . . .
C52 C 0.9906(5) 0.2305(4) 0.4429(3) 0.0168(13) Uani 1 1 d . . . . .
C53 C 1.0517(5) 0.3307(4) 0.3630(3) 0.0172(13) Uani 1 1 d . . . . .
H53A H 0.976707 0.341003 0.345542 0.021 Uiso 1 1 calc R U . . .
C54 C 1.1410(5) 0.3694(4) 0.3384(3) 0.0175(13) Uani 1 1 d . . . . .
H54A H 1.128337 0.406026 0.303445 0.021 Uiso 1 1 calc R U . . .
C55 C 1.2533(5) 0.3546(3) 0.3651(3) 0.0174(13) Uani 1 1 d . . . . .
C56 C 1.3512(6) 0.3965(4) 0.3353(4) 0.0254(15) Uani 1 1 d . . . . .
H56A H 1.339407 0.442723 0.341452 0.038 Uiso 1 1 calc R U . . .
H56B H 1.353330 0.397721 0.290723 0.038 Uiso 1 1 calc R U . . .
H56C H 1.424474 0.376224 0.354220 0.038 Uiso 1 1 calc R U . . .
C57 C 1.2695(5) 0.3025(4) 0.4161(3) 0.0190(13) Uani 1 1 d . . . . .
H57A H 1.343202 0.292670 0.435189 0.023 Uiso 1 1 calc R U . . .
C58 C 1.1760(5) 0.2641(3) 0.4397(3) 0.0142(12) Uani 1 1 d . . . . .
C59 C 1.2687(6) 0.1724(4) 0.5202(3) 0.0248(15) Uani 1 1 d . . . . .
H59A H 1.242992 0.143352 0.559731 0.030 Uiso 1 1 calc R U . . .
H59B H 1.321948 0.204991 0.530209 0.030 Uiso 1 1 calc R U . . .
C60 C 1.3317(7) 0.1291(5) 0.4821(5) 0.039(2) Uani 1 1 d . . . . .
H60A H 1.278103 0.098411 0.470400 0.059 Uiso 1 1 calc R U . . .
H60B H 1.395164 0.102486 0.506528 0.059 Uiso 1 1 calc R U . . .
H60C H 1.362871 0.158153 0.444591 0.059 Uiso 1 1 calc R U . . .
C61 C 1.0544(5) 0.1885(3) 0.4888(3) 0.0147(12) Uani 1 1 d . . . . .
C62 C 1.0131(5) 0.1305(3) 0.5356(3) 0.0167(12) Uani 1 1 d . . . . .
C63 C 0.9508(6) 0.0832(4) 0.5155(3) 0.0195(13) Uani 1 1 d . . . . .
H63A H 0.940608 0.086883 0.472279 0.023 Uiso 1 1 calc R U . . .
C64 C 0.9032(6) 0.0302(4) 0.5580(4) 0.0242(15) Uani 1 1 d . . . . .
H64A H 0.861648 -0.002102 0.543323 0.029 Uiso 1 1 calc R U . . .
C65 C 0.9153(6) 0.0238(4) 0.6214(3) 0.0226(14) Uani 1 1 d . . . . .
C66 C 0.8643(7) -0.0345(4) 0.6662(4) 0.0335(18) Uani 1 1 d . . . . .
H66A H 0.783962 -0.038194 0.654842 0.050 Uiso 1 1 calc R U . . .
H66B H 0.866942 -0.026778 0.708334 0.050 Uiso 1 1 calc R U . . .
H66C H 0.908878 -0.076620 0.664765 0.050 Uiso 1 1 calc R U . . .
C67 C 0.9775(6) 0.0715(4) 0.6413(3) 0.0252(15) Uani 1 1 d . . . . .
H67A H 0.987115 0.067921 0.684533 0.030 Uiso 1 1 calc R U . . .
C68 C 1.0260(6) 0.1246(4) 0.5991(3) 0.0226(14) Uani 1 1 d . . . . .
H68A H 1.067929 0.156873 0.613686 0.027 Uiso 1 1 calc R U . . .
C69 C 0.2936(7) 0.5747(5) 0.6967(4) 0.0351(19) Uani 1 1 d . . . . .
H69A H 0.285202 0.623346 0.674117 0.042 Uiso 1 1 calc R U . . .
C70 C 0.2803(8) 0.2461(6) 0.7411(4) 0.042(2) Uani 1 1 d . . . . .
H70A H 0.360773 0.247284 0.756260 0.050 Uiso 1 1 calc R U . . .
C71 C 0.1789(7) 0.2487(5) 0.2374(4) 0.0335(19) Uani 1 1 d . . . . .
H71A H 0.101251 0.256915 0.255432 0.040 Uiso 1 1 calc R U . . .
C72 C 0.7416(8) 0.4202(5) 0.7897(4) 0.042(2) Uani 1 1 d . . . . .
H72A H 0.753309 0.372987 0.815382 0.051 Uiso 1 1 calc R U . . .
C73 C 0.6692(4) 0.0765(3) 0.36986(19) 0.038(2) Uani 1 1 d D . . . .
H73A H 0.689208 0.123780 0.370239 0.045 Uiso 1 1 calc R U . A 1
C74 C 0.0009(6) 0.3546(5) 0.0888(4) 0.0294(17) Uani 1 1 d . . . . .
H74A H 0.075919 0.327248 0.094063 0.035 Uiso 1 1 calc R U . . .
C75 C 0.5385(6) 0.3571(4) 0.5365(4) 0.0294(17) Uani 1 1 d . . . . .
H75A H 0.592777 0.340260 0.507177 0.035 Uiso 1 1 calc R U . . .
C76 C 0.8127(4) 0.0743(3) -0.12618(19) 0.0275(16) Uani 1 1 d D . . . .
H76A H 0.781635 0.121069 -0.125474 0.033 Uiso 1 1 calc R U . B 1

loop_
_atom_site_aniso_label
_atom_site_aniso_U_11
_atom_site_aniso_U_22
_atom_site_aniso_U_33
_atom_site_aniso_U_23
_atom_site_aniso_U_13
_atom_site_aniso_U_12
I4 0.01423(18) 0.0240(2) 0.0205(2) -0.00188(17) -0.00081(14) -0.00225(15)
I3 0.0230(2) 0.0400(3) 0.01167(19) -0.00786(18) 0.00316(14) -0.01218(18)
I1 0.0218(2) 0.0383(3) 0.0137(2) -0.00896(19) -0.00180(15) 0.00083(17)
I2 0.01582(19) 0.0238(2) 0.0180(2) -0.00151(17) 0.00133(14) -0.00324(15)
Pd2 0.0118(2) 0.0165(2) 0.0081(2) -0.00182(17) 0.00040(14) -0.00472(15)
Pd1 0.0117(2) 0.0187(2) 0.0087(2) -0.00183(18) 0.00003(14) -0.00128(16)
Cl1 0.0442(12) 0.0611(17) 0.0439(13) -0.0206(12) -0.0008(9) -0.0052(10)
Cl2 0.0287(10) 0.0535(15) 0.0520(14) 0.0196(12) 0.0024(9) 0.0037(9)
Cl3 0.0487(12) 0.0514(15) 0.0376(12) -0.0116(11) 0.0038(9) -0.0161(10)
Cl4 0.0614(15) 0.0658(18) 0.0274(11) -0.0093(11) -0.0007(9) -0.0037(12)
Cl5 0.0563(14) 0.0684(19) 0.0383(13) -0.0238(13) 0.0009(10) -0.0069(12)
Cl6 0.0605(15) 0.0535(16) 0.0429(14) -0.0035(12) -0.0084(11) -0.0071(11)
Cl7 0.0846(19) 0.0632(19) 0.0401(14) -0.0316(13) 0.0046(12) -0.0181(14)
Cl8 0.0566(13) 0.0422(13) 0.0298(11) -0.0032(10) 0.0007(9) -0.0080(10)
Cl9 0.0277(9) 0.0419(12) 0.0270(9) -0.0023(8) 0.0050(7) -0.0063(7)
Cl10 0.095(2) 0.0537(18) 0.0405(15) -0.0104(13) 0.0190(13) 0.0081(14)
Cl11 0.0489(12) 0.0436(13) 0.0320(11) -0.0096(10) -0.0032(8) 0.0079(9)
Cl12 0.0442(14) 0.0597(19) 0.106(3) 0.0422(18) -0.0133(15) -0.0227(12)
Cl13 0.0679(18) 0.0419(16) 0.074(2) -0.0308(15) 0.0429(17) -0.0293(14)
Cl14 0.0375(14) 0.0483(18) 0.072(2) -0.0066(15) -0.0042(13) 0.0042(11)
Cl15 0.096(2) 0.061(2) 0.0351(16) 0.0018(15) -0.0202(15) -0.0349(18)
Cl1A 0.0679(18) 0.0419(16) 0.074(2) -0.0308(15) 0.0429(17) -0.0293(14)
Cl2A 0.0375(14) 0.0483(18) 0.072(2) -0.0066(15) -0.0042(13) 0.0042(11)
Cl3A 0.096(2) 0.061(2) 0.0351(16) 0.0018(15) -0.0202(15) -0.0349(18)
Cl16 0.0277(9) 0.0623(15) 0.0298(10) -0.0132(10) 0.0015(7) -0.0097(9)
Cl17 0.0333(11) 0.117(3) 0.0280(11) -0.0207(13) 0.0105(8) -0.0263(13)
Cl18 0.0269(10) 0.0402(13) 0.084(2) -0.0059(13) 0.0020(10) -0.0023(8)
Cl19 0.0437(11) 0.0350(12) 0.0494(14) -0.0060(10) 0.0066(9) -0.0164(9)
Cl20 0.0449(12) 0.0432(14) 0.0497(14) -0.0057(11) -0.0185(10) 0.0020(9)
Cl21 0.0345(11) 0.0361(12) 0.0802(19) -0.0131(12) -0.0247(11) -0.0052(8)
Cl22 0.0634(16) 0.0488(16) 0.0285(12) 0.0037(11) 0.0182(10) 0.0144(12)
Cl23 0.0384(8) 0.0371(9) 0.0527(11) -0.0080(8) -0.0090(7) -0.0023(6)
Cl24 0.0384(8) 0.0371(9) 0.0527(11) -0.0080(8) -0.0090(7) -0.0023(6)
Cl1C 0.0634(16) 0.0488(16) 0.0285(12) 0.0037(11) 0.0182(10) 0.0144(12)
Cl1D 0.0384(8) 0.0371(9) 0.0527(11) -0.0080(8) -0.0090(7) -0.0023(6)
Cl1E 0.0384(8) 0.0371(9) 0.0527(11) -0.0080(8) -0.0090(7) -0.0023(6)
N1 0.013(2) 0.026(3) 0.012(3) -0.002(2) -0.0002(18) -0.002(2)
N2 0.011(2) 0.021(3) 0.013(2) -0.003(2) -0.0007(17) 0.0005(19)
N3 0.016(2) 0.021(3) 0.015(3) -0.002(2) 0.0008(18) -0.005(2)
N4 0.015(2) 0.016(3) 0.014(3) -0.001(2) 0.0016(18) -0.0016(19)
N5 0.018(2) 0.015(3) 0.011(2) -0.005(2) 0.0016(18) -0.0055(19)
N6 0.015(2) 0.024(3) 0.013(3) -0.001(2) -0.0021(18) -0.003(2)
N7 0.019(3) 0.021(3) 0.009(2) -0.002(2) 0.0011(18) -0.007(2)
N8 0.013(2) 0.017(3) 0.016(3) -0.007(2) 0.0014(18) -0.0052(18)
C1 0.012(3) 0.019(3) 0.010(3) -0.001(2) -0.0027(19) 0.001(2)
C2 0.018(3) 0.023(4) 0.018(3) -0.001(3) 0.000(2) -0.005(2)
C3 0.017(3) 0.022(4) 0.025(4) 0.000(3) -0.006(2) -0.002(2)
C4 0.018(3) 0.023(4) 0.037(4) -0.006(3) -0.004(3) -0.002(3)
C5 0.018(3) 0.031(4) 0.042(5) 0.003(4) -0.006(3) -0.001(3)
C6 0.015(3) 0.023(4) 0.025(4) -0.005(3) -0.003(2) 0.001(2)
C7 0.009(3) 0.028(4) 0.014(3) 0.000(3) -0.002(2) -0.003(2)
C8 0.015(3) 0.025(4) 0.021(3) -0.005(3) 0.001(2) -0.004(2)
C9 0.029(4) 0.032(5) 0.032(4) -0.003(3) -0.004(3) -0.014(3)
C10 0.014(3) 0.021(3) 0.018(3) -0.007(3) 0.000(2) -0.003(2)
C11 0.018(3) 0.020(3) 0.010(3) -0.002(2) 0.000(2) -0.005(2)
C12 0.023(3) 0.021(4) 0.015(3) -0.002(3) 0.004(2) -0.004(2)
C13 0.020(3) 0.024(4) 0.023(4) -0.002(3) -0.001(2) -0.001(2)
C14 0.020(3) 0.028(4) 0.018(3) 0.004(3) -0.005(2) -0.005(3)
C15 0.031(4) 0.041(5) 0.028(4) 0.009(4) -0.006(3) 0.002(3)
C16 0.029(4) 0.026(4) 0.015(3) -0.001(3) -0.002(2) -0.008(3)
C17 0.021(3) 0.024(4) 0.020(3) -0.001(3) -0.001(2) -0.004(3)
C18 0.015(3) 0.018(3) 0.006(3) -0.002(2) 0.0001(19) -0.003(2)
C19 0.017(3) 0.020(3) 0.016(3) 0.000(3) 0.001(2) 0.001(2)
C20 0.023(3) 0.020(4) 0.028(4) -0.002(3) -0.002(3) 0.005(2)
C21 0.026(3) 0.026(4) 0.017(3) -0.001(3) -0.005(2) -0.002(3)
C22 0.041(5) 0.031(5) 0.035(5) -0.001(4) -0.014(3) 0.009(3)
C23 0.021(3) 0.025(4) 0.012(3) -0.003(3) -0.005(2) -0.004(2)
C24 0.015(3) 0.026(4) 0.008(3) -0.004(2) 0.000(2) -0.003(2)
C25 0.017(3) 0.035(4) 0.017(3) -0.009(3) -0.002(2) 0.002(3)
C26 0.026(4) 0.048(5) 0.015(3) -0.008(3) 0.006(3) -0.007(3)
C27 0.014(3) 0.020(3) 0.013(3) -0.005(2) -0.002(2) -0.004(2)
C28 0.012(3) 0.022(3) 0.018(3) -0.003(3) -0.001(2) -0.002(2)
C29 0.021(3) 0.018(3) 0.017(3) -0.003(3) -0.002(2) 0.000(2)
C30 0.025(3) 0.017(3) 0.022(3) -0.001(3) -0.004(2) -0.002(2)
C31 0.020(3) 0.021(4) 0.034(4) -0.008(3) -0.009(3) 0.000(2)
C32 0.026(4) 0.033(5) 0.046(5) -0.009(4) -0.009(3) 0.010(3)
C33 0.021(3) 0.026(4) 0.031(4) -0.009(3) 0.001(3) 0.004(3)
C34 0.018(3) 0.031(4) 0.020(3) -0.004(3) 0.000(2) 0.003(3)
C35 0.013(3) 0.023(3) 0.008(3) -0.001(2) 0.0029(19) -0.006(2)
C36 0.025(3) 0.014(3) 0.016(3) -0.002(3) 0.002(2) -0.010(2)
C37 0.024(3) 0.021(4) 0.021(3) -0.002(3) 0.002(2) -0.011(3)
C38 0.025(3) 0.018(3) 0.018(3) 0.002(3) 0.006(2) -0.009(2)
C39 0.039(4) 0.039(5) 0.031(4) -0.002(4) 0.015(3) -0.020(4)
C40 0.026(3) 0.020(3) 0.005(3) 0.001(2) 0.004(2) -0.008(2)
C41 0.016(3) 0.023(3) 0.007(3) -0.001(2) 0.002(2) -0.003(2)
C42 0.028(3) 0.019(3) 0.012(3) -0.007(3) 0.004(2) -0.008(2)
C43 0.037(4) 0.040(5) 0.011(3) -0.008(3) -0.007(3) -0.006(3)
C44 0.015(3) 0.016(3) 0.013(3) -0.002(2) 0.002(2) -0.002(2)
C45 0.014(3) 0.019(3) 0.014(3) -0.006(2) 0.003(2) -0.007(2)
C46 0.020(3) 0.021(4) 0.012(3) -0.005(3) 0.001(2) -0.004(2)
C47 0.023(3) 0.022(4) 0.025(4) -0.011(3) 0.005(3) -0.010(3)
C48 0.026(3) 0.017(3) 0.020(3) -0.007(3) 0.010(2) -0.008(2)
C49 0.034(4) 0.018(4) 0.032(4) -0.006(3) 0.012(3) -0.015(3)
C50 0.031(4) 0.016(3) 0.017(3) 0.003(3) 0.004(2) -0.003(3)
C51 0.022(3) 0.016(3) 0.018(3) -0.007(3) 0.000(2) -0.008(2)
C52 0.015(3) 0.026(4) 0.014(3) -0.011(3) 0.002(2) -0.003(2)
C53 0.012(3) 0.024(4) 0.015(3) -0.001(3) 0.000(2) -0.004(2)
C54 0.017(3) 0.018(3) 0.015(3) 0.000(3) 0.002(2) -0.002(2)
C55 0.015(3) 0.018(3) 0.020(3) -0.005(3) 0.003(2) -0.005(2)
C56 0.015(3) 0.024(4) 0.034(4) 0.000(3) 0.003(3) -0.007(2)
C57 0.008(3) 0.023(4) 0.024(3) -0.003(3) 0.000(2) -0.004(2)
C58 0.015(3) 0.018(3) 0.009(3) 0.000(2) -0.0030(19) 0.000(2)
C59 0.018(3) 0.029(4) 0.022(4) 0.006(3) -0.008(2) -0.005(3)
C60 0.023(4) 0.037(5) 0.052(6) 0.000(4) -0.005(3) 0.005(3)
C61 0.017(3) 0.015(3) 0.013(3) -0.005(2) 0.002(2) -0.007(2)
C62 0.016(3) 0.016(3) 0.017(3) 0.000(2) -0.002(2) -0.001(2)
C63 0.023(3) 0.017(3) 0.018(3) -0.003(3) -0.005(2) 0.000(2)
C64 0.025(3) 0.017(4) 0.028(4) 0.000(3) -0.002(3) -0.005(3)
C65 0.025(3) 0.016(3) 0.022(3) 0.007(3) -0.001(2) 0.000(2)
C66 0.041(4) 0.023(4) 0.032(4) 0.003(3) 0.003(3) -0.010(3)
C67 0.031(4) 0.024(4) 0.016(3) 0.002(3) -0.001(3) 0.002(3)
C68 0.026(3) 0.022(4) 0.020(3) -0.005(3) -0.003(2) -0.008(3)
C69 0.038(4) 0.026(4) 0.037(5) 0.000(4) 0.007(3) -0.005(3)
C70 0.036(4) 0.060(7) 0.031(5) -0.010(4) -0.012(3) -0.003(4)
C71 0.035(4) 0.052(6) 0.017(4) -0.013(4) 0.005(3) -0.011(4)
C72 0.053(5) 0.031(5) 0.033(5) 0.012(4) -0.002(4) 0.003(4)
C73 0.050(5) 0.032(5) 0.034(5) -0.016(4) 0.019(4) -0.010(4)
C74 0.021(3) 0.044(5) 0.024(4) -0.007(3) 0.006(3) -0.006(3)
C75 0.022(3) 0.027(4) 0.038(5) -0.005(3) 0.003(3) -0.003(3)
C76 0.034(4) 0.024(4) 0.023(4) -0.004(3) -0.004(3) 0.002(3)

loop_
_atom_type_symbol
_atom_type_description
_atom_type_scat_dispersion_real
_atom_type_scat_dispersion_imag
_atom_type_scat_source
C C 0.0033 0.0016 'International Tables Vol C Tables 4.2.6.8 and 6.1.1.4'
H H 0.0000 0.0000 'International Tables Vol C Tables 4.2.6.8 and 6.1.1.4'
I I -0.4742 1.8119 'International Tables Vol C Tables 4.2.6.8 and 6.1.1.4'
N N 0.0061 0.0033 'International Tables Vol C Tables 4.2.6.8 and 6.1.1.4'
Pd Pd -0.9988 1.0072 'International Tables Vol C Tables 4.2.6.8 and 6.1.1.4'
Cl Cl 0.1484 0.1585 'International Tables Vol C Tables 4.2.6.8 and 6.1.1.4'

loop_
_geom_angle_atom_site_label_1
_geom_angle_atom_site_label_2
_geom_angle_atom_site_label_3
_geom_angle
_geom_angle_site_symmetry_1
_geom_angle_site_symmetry_3
Pd1 I2 Cl1E 97.4(4) . .
C52 Pd2 C35 85.9(2) . .
C52 Pd2 I3 90.53(18) . .
C35 Pd2 I3 174.41(18) . .
C52 Pd2 I4 174.01(19) . .
C35 Pd2 I4 91.06(16) . .
I3 Pd2 I4 92.908(19) . .
C18 Pd1 C1 85.9(2) . .
C18 Pd1 I1 173.78(17) . .
C1 Pd1 I1 90.12(17) . .
C18 Pd1 I2 91.05(16) . .
C1 Pd1 I2 175.57(19) . .
I1 Pd1 I2 93.19(2) . .
C76 Cl1E I2 119.7(14) . .
C24 N1 C27 108.2(5) . .
C24 N1 C25 123.7(5) . .
C27 N1 C25 128.0(6) . .
C24 N2 C19 120.4(5) . .
C24 N2 C18 110.0(5) . .
C19 N2 C18 129.7(5) . .
C7 N3 C10 108.1(5) . .
C7 N3 C8 122.9(5) . .
C10 N3 C8 126.6(6) . .
C2 N4 C7 120.8(5) . .
C2 N4 C1 129.8(5) . .
C7 N4 C1 109.4(5) . .
C36 N5 C41 120.3(5) . .
C36 N5 C35 129.9(5) . .
C41 N5 C35 109.8(5) . .
C58 N6 C61 108.6(5) . .
C58 N6 C59 123.2(5) . .
C61 N6 C59 126.9(6) . .
C41 N7 C44 107.6(5) . .
C41 N7 C42 123.8(5) . .
C44 N7 C42 128.2(5) . .
C53 N8 C58 120.0(5) . .
C53 N8 C52 128.9(5) . .
C58 N8 C52 111.1(5) . .
C10 C1 N4 104.6(5) . .
C10 C1 Pd1 131.4(5) . .
N4 C1 Pd1 123.7(4) . .
C3 C2 N4 119.5(6) . .
C3 C2 H2A 120.2 . .
N4 C2 H2A 120.2 . .
C2 C3 C4 121.1(7) . .
C2 C3 H3A 119.5 . .
C4 C3 H3A 119.5 . .
C6 C4 C3 118.8(6) . .
C6 C4 C5 121.5(7) . .
C3 C4 C5 119.7(7) . .
C4 C5 H5A 109.5 . .
C4 C5 H5B 109.5 . .
H5A C5 H5B 109.5 . .
C4 C5 H5C 109.5 . .
H5A C5 H5C 109.5 . .
H5B C5 H5C 109.5 . .
C4 C6 C7 119.6(6) . .
C4 C6 H6A 120.2 . .
C7 C6 H6A 120.2 . .
N3 C7 N4 108.0(5) . .
N3 C7 C6 131.8(6) . .
N4 C7 C6 120.2(6) . .
N3 C8 C9 111.7(6) . .
N3 C8 H8A 109.3 . .
C9 C8 H8A 109.3 . .
N3 C8 H8B 109.3 . .
C9 C8 H8B 109.3 . .
H8A C8 H8B 107.9 . .
C8 C9 H9A 109.5 . .
C8 C9 H9B 109.5 . .
H9A C9 H9B 109.5 . .
C8 C9 H9C 109.5 . .
H9A C9 H9C 109.5 . .
H9B C9 H9C 109.5 . .
C1 C10 N3 109.9(6) . .
C1 C10 C11 126.2(5) . .
N3 C10 C11 123.8(6) . .
C17 C11 C12 117.9(6) . .
C17 C11 C10 122.4(6) . .
C12 C11 C10 119.5(6) . .
C13 C12 C11 121.5(6) . .
C13 C12 H12A 119.2 . .
C11 C12 H12A 119.2 . .
C12 C13 C14 120.6(7) . .
C12 C13 H13A 119.7 . .
C14 C13 H13A 119.7 . .
C16 C14 C13 118.2(7) . .
C16 C14 C15 122.2(7) . .
C13 C14 C15 119.6(7) . .
C14 C15 H15A 109.5 . .
C14 C15 H15B 109.5 . .
H15A C15 H15B 109.5 . .
C14 C15 H15C 109.5 . .
H15A C15 H15C 109.5 . .
H15B C15 H15C 109.5 . .
C14 C16 C17 121.6(7) . .
C14 C16 H16A 119.2 . .
C17 C16 H16A 119.2 . .
C16 C17 C11 120.2(7) . .
C16 C17 H17A 119.9 . .
C11 C17 H17A 119.9 . .
C27 C18 N2 104.4(5) . .
C27 C18 Pd1 131.5(5) . .
N2 C18 Pd1 123.5(5) . .
C20 C19 N2 119.0(6) . .
C20 C19 H19A 120.5 . .
N2 C19 H19A 120.5 . .
C19 C20 C21 121.8(7) . .
C19 C20 H20A 119.1 . .
C21 C20 H20A 119.1 . .
C23 C21 C20 119.2(6) . .
C23 C21 C22 121.3(7) . .
C20 C21 C22 119.5(7) . .
C21 C22 H22A 109.5 . .
C21 C22 H22B 109.5 . .
H22A C22 H22B 109.5 . .
C21 C22 H22C 109.5 . .
H22A C22 H22C 109.5 . .
H22B C22 H22C 109.5 . .
C21 C23 C24 117.9(6) . .
C21 C23 H23A 121.0 . .
C24 C23 H23A 121.0 . .
N1 C24 N2 107.7(5) . .
N1 C24 C23 130.5(6) . .
N2 C24 C23 121.8(6) . .
N1 C25 C26 111.9(6) . .
N1 C25 H25A 109.2 . .
C26 C25 H25A 109.2 . .
N1 C25 H25B 109.2 . .
C26 C25 H25B 109.2 . .
H25A C25 H25B 107.9 . .
C25 C26 H26A 109.5 . .
C25 C26 H26B 109.5 . .
H26A C26 H26B 109.5 . .
C25 C26 H26C 109.5 . .
H26A C26 H26C 109.5 . .
H26B C26 H26C 109.5 . .
C18 C27 N1 109.7(6) . .
C18 C27 C28 126.0(6) . .
N1 C27 C28 124.2(6) . .
C29 C28 C34 118.5(6) . .
C29 C28 C27 119.7(6) . .
C34 C28 C27 121.7(6) . .
C28 C29 C30 121.4(6) . .
C28 C29 H29A 119.3 . .
C30 C29 H29A 119.3 . .
C29 C30 C31 120.2(7) . .
C29 C30 H30A 119.9 . .
C31 C30 H30A 119.9 . .
C33 C31 C30 118.8(6) . .
C33 C31 C32 121.0(7) . .
C30 C31 C32 120.2(7) . .
C31 C32 H32A 109.5 . .
C31 C32 H32B 109.5 . .
H32A C32 H32B 109.5 . .
C31 C32 H32C 109.5 . .
H32A C32 H32C 109.5 . .
H32B C32 H32C 109.5 . .
C31 C33 C34 121.3(7) . .
C31 C33 H33A 119.3 . .
C34 C33 H33A 119.3 . .
C33 C34 C28 119.8(7) . .
C33 C34 H34A 120.1 . .
C28 C34 H34A 120.1 . .
C44 C35 N5 104.8(5) . .
C44 C35 Pd2 130.7(5) . .
N5 C35 Pd2 124.0(5) . .
C37 C36 N5 119.1(6) . .
C37 C36 H36A 120.4 . .
N5 C36 H36A 120.4 . .
C36 C37 C38 122.0(6) . .
C36 C37 H37A 119.0 . .
C38 C37 H37A 119.0 . .
C40 C38 C37 118.6(6) . .
C40 C38 C39 120.9(7) . .
C37 C38 C39 120.5(7) . .
C38 C39 H39A 109.5 . .
C38 C39 H39B 109.5 . .
H39A C39 H39B 109.5 . .
C38 C39 H39C 109.5 . .
H39A C39 H39C 109.5 . .
H39B C39 H39C 109.5 . .
C38 C40 C41 118.4(6) . .
C38 C40 H40A 120.8 . .
C41 C40 H40A 120.8 . .
N7 C41 N5 108.0(5) . .
N7 C41 C40 130.6(6) . .
N5 C41 C40 121.4(6) . .
N7 C42 C43 113.6(6) . .
N7 C42 H42A 108.8 . .
C43 C42 H42A 108.8 . .
N7 C42 H42B 108.8 . .
C43 C42 H42B 108.8 . .
H42A C42 H42B 107.7 . .
C42 C43 H43A 109.5 . .
C42 C43 H43B 109.5 . .
H43A C43 H43B 109.5 . .
C42 C43 H43C 109.5 . .
H43A C43 H43C 109.5 . .
H43B C43 H43C 109.5 . .
C35 C44 N7 109.8(5) . .
C35 C44 C45 127.1(6) . .
N7 C44 C45 123.1(6) . .
C46 C45 C51 118.9(6) . .
C46 C45 C44 122.2(6) . .
C51 C45 C44 118.5(5) . .
C47 C46 C45 120.6(6) . .
C47 C46 H46A 119.7 . .
C45 C46 H46A 119.7 . .
C46 C47 C48 120.7(6) . .
C46 C47 H47A 119.6 . .
C48 C47 H47A 119.6 . .
C50 C48 C47 118.2(6) . .
C50 C48 C49 120.5(7) . .
C47 C48 C49 121.3(6) . .
C48 C49 H49A 109.5 . .
C48 C49 H49B 109.5 . .
H49A C49 H49B 109.5 . .
C48 C49 H49C 109.5 . .
H49A C49 H49C 109.5 . .
H49B C49 H49C 109.5 . .
C51 C50 C48 121.1(6) . .
C51 C50 H50A 119.5 . .
C48 C50 H50A 119.5 . .
C50 C51 C45 120.4(6) . .
C50 C51 H51A 119.8 . .
C45 C51 H51A 119.8 . .
C61 C52 N8 104.0(5) . .
C61 C52 Pd2 131.3(5) . .
N8 C52 Pd2 124.4(5) . .
C54 C53 N8 120.4(6) . .
C54 C53 H53A 119.8 . .
N8 C53 H53A 119.8 . .
C53 C54 C55 119.9(6) . .
C53 C54 H54A 120.1 . .
C55 C54 H54A 120.1 . .
C57 C55 C54 119.3(6) . .
C57 C55 C56 122.1(6) . .
C54 C55 C56 118.6(6) . .
C55 C56 H56A 109.5 . .
C55 C56 H56B 109.5 . .
H56A C56 H56B 109.5 . .
C55 C56 H56C 109.5 . .
H56A C56 H56C 109.5 . .
H56B C56 H56C 109.5 . .
C55 C57 C58 119.0(6) . .
C55 C57 H57A 120.5 . .
C58 C57 H57A 120.5 . .
N6 C58 N8 106.9(5) . .
N6 C58 C57 131.7(6) . .
N8 C58 C57 121.4(6) . .
N6 C59 C60 111.3(6) . .
N6 C59 H59A 109.4 . .
C60 C59 H59A 109.4 . .
N6 C59 H59B 109.4 . .
C60 C59 H59B 109.4 . .
H59A C59 H59B 108.0 . .
C59 C60 H60A 109.5 . .
C59 C60 H60B 109.5 . .
H60A C60 H60B 109.5 . .
C59 C60 H60C 109.5 . .
H60A C60 H60C 109.5 . .
H60B C60 H60C 109.5 . .
C52 C61 N6 109.4(6) . .
C52 C61 C62 126.8(5) . .
N6 C61 C62 123.7(6) . .
C63 C62 C68 118.9(6) . .
C63 C62 C61 118.3(6) . .
C68 C62 C61 122.6(6) . .
C62 C63 C64 120.5(7) . .
C62 C63 H63A 119.7 . .
C64 C63 H63A 119.7 . .
C65 C64 C63 121.2(7) . .
C65 C64 H64A 119.4 . .
C63 C64 H64A 119.4 . .
C67 C65 C64 118.0(6) . .
C67 C65 C66 122.0(7) . .
C64 C65 C66 120.0(7) . .
C65 C66 H66A 109.5 . .
C65 C66 H66B 109.5 . .
H66A C66 H66B 109.5 . .
C65 C66 H66C 109.5 . .
H66A C66 H66C 109.5 . .
H66B C66 H66C 109.5 . .
C65 C67 C68 121.3(7) . .
C65 C67 H67A 119.4 . .
C68 C67 H67A 119.4 . .
C62 C68 C67 120.1(7) . .
C62 C68 H68A 119.9 . .
C67 C68 H68A 119.9 . .
Cl1 C69 Cl2 110.9(5) . .
Cl1 C69 Cl3 110.1(5) . .
Cl2 C69 Cl3 109.5(5) . .
Cl1 C69 H69A 108.7 . .
Cl2 C69 H69A 108.7 . .
Cl3 C69 H69A 108.7 . .
Cl6 C70 Cl4 110.7(6) . .
Cl6 C70 Cl5 110.4(5) . .
Cl4 C70 Cl5 109.5(6) . .
Cl6 C70 H70A 108.7 . .
Cl4 C70 H70A 108.7 . .
Cl5 C70 H70A 108.7 . .
Cl9 C71 Cl8 111.1(4) . .
Cl9 C71 Cl7 109.9(4) . .
Cl8 C71 Cl7 108.9(5) . .
Cl9 C71 H71A 108.9 . .
Cl8 C71 H71A 108.9 . .
Cl7 C71 H71A 108.9 . .
Cl12 C72 Cl11 110.1(5) . .
Cl12 C72 Cl10 111.1(6) . .
Cl11 C72 Cl10 109.1(5) . .
Cl12 C72 H72A 108.9 . .
Cl11 C72 H72A 108.9 . .
Cl10 C72 H72A 108.9 . .
Cl15 C73 Cl13 114.3(3) . .
Cl1A C73 Cl2A 109.8(4) . .
Cl15 C73 Cl14 108.9(3) . .
Cl13 C73 Cl14 107.7(3) . .
Cl1A C73 Cl3A 106.9(3) . .
Cl2A C73 Cl3A 104.2(3) . .
Cl15 C73 H73A 108.6 . .
Cl13 C73 H73A 108.6 . .
Cl14 C73 H73A 108.6 . .
Cl18 C74 Cl16 111.6(5) . .
Cl18 C74 Cl17 111.0(5) . .
Cl16 C74 Cl17 110.0(4) . .
Cl18 C74 H74A 108.0 . .
Cl16 C74 H74A 108.0 . .
Cl17 C74 H74A 108.0 . .
Cl21 C75 Cl20 110.3(5) . .
Cl21 C75 Cl19 110.6(5) . .
Cl20 C75 Cl19 110.7(4) . .
Cl21 C75 H75A 108.4 . .
Cl20 C75 H75A 108.4 . .
Cl19 C75 H75A 108.4 . .
Cl1C C76 Cl1D 110.4(4) . .
Cl1C C76 Cl1E 110.1(4) . .
Cl1D C76 Cl1E 109.9(4) . .
Cl22 C76 Cl24 110.0(3) . .
Cl22 C76 Cl23 109.0(3) . .
Cl24 C76 Cl23 109.4(3) . .
Cl22 C76 H76A 109.5 . .
Cl24 C76 H76A 109.5 . .
Cl23 C76 H76A 109.5 . .

loop_
_geom_bond_atom_site_label_1
_geom_bond_atom_site_label_2
_geom_bond_distance
_geom_bond_site_symmetry_2
I4 Pd2 2.6617(6) .
I3 Pd2 2.6608(6) .
I1 Pd1 2.6586(6) .
I2 Pd1 2.6769(6) .
I2 Cl1E 2.70(3) .
Pd2 C52 1.997(6) .
Pd2 C35 2.004(6) .
Pd1 C18 2.002(6) .
Pd1 C1 2.008(6) .
Cl1 C69 1.736(10) .
Cl2 C69 1.759(8) .
Cl3 C69 1.775(10) .
Cl4 C70 1.761(10) .
Cl5 C70 1.774(11) .
Cl6 C70 1.738(11) .
Cl7 C71 1.782(9) .
Cl8 C71 1.760(9) .
Cl9 C71 1.736(9) .
Cl10 C72 1.768(11) .
Cl11 C72 1.761(10) .
Cl12 C72 1.742(10) .
Cl13 C73 1.739(4) .
Cl14 C73 1.802(4) .
Cl15 C73 1.707(4) .
Cl1A C73 1.742(5) .
Cl2A C73 1.771(5) .
Cl3A C73 1.833(5) .
Cl16 C74 1.754(8) .
Cl17 C74 1.763(8) .
Cl18 C74 1.736(9) .
Cl19 C75 1.752(8) .
Cl20 C75 1.748(8) .
Cl21 C75 1.743(9) .
Cl22 C76 1.756(4) .
Cl23 C76 1.763(4) .
Cl24 C76 1.760(4) .
Cl1C C76 1.749(5) .
Cl1D C76 1.752(5) .
Cl1E C76 1.759(5) .
N1 C24 1.345(9) .
N1 C27 1.395(8) .
N1 C25 1.466(9) .
N2 C24 1.362(8) .
N2 C19 1.374(9) .
N2 C18 1.415(8) .
N3 C7 1.340(9) .
N3 C10 1.397(8) .
N3 C8 1.466(8) .
N4 C2 1.371(9) .
N4 C7 1.372(8) .
N4 C1 1.418(8) .
N5 C36 1.361(8) .
N5 C41 1.366(8) .
N5 C35 1.419(8) .
N6 C58 1.339(8) .
N6 C61 1.404(8) .
N6 C59 1.473(8) .
N7 C41 1.347(8) .
N7 C44 1.412(8) .
N7 C42 1.460(8) .
N8 C53 1.366(9) .
N8 C58 1.366(7) .
N8 C52 1.405(8) .
C1 C10 1.360(9) .
C2 C3 1.361(9) .
C2 H2A 0.9500 .
C3 C4 1.426(10) .
C3 H3A 0.9500 .
C4 C6 1.361(11) .
C4 C5 1.503(10) .
C5 H5A 0.9800 .
C5 H5B 0.9800 .
C5 H5C 0.9800 .
C6 C7 1.411(9) .
C6 H6A 0.9500 .
C8 C9 1.524(10) .
C8 H8A 0.9900 .
C8 H8B 0.9900 .
C9 H9A 0.9800 .
C9 H9B 0.9800 .
C9 H9C 0.9800 .
C10 C11 1.463(9) .
C11 C17 1.401(9) .
C11 C12 1.401(10) .
C12 C13 1.378(10) .
C12 H12A 0.9500 .
C13 C14 1.407(10) .
C13 H13A 0.9500 .
C14 C16 1.380(11) .
C14 C15 1.502(10) .
C15 H15A 0.9800 .
C15 H15B 0.9800 .
C15 H15C 0.9800 .
C16 C17 1.397(10) .
C16 H16A 0.9500 .
C17 H17A 0.9500 .
C18 C27 1.363(9) .
C19 C20 1.358(9) .
C19 H19A 0.9500 .
C20 C21 1.417(11) .
C20 H20A 0.9500 .
C21 C23 1.369(10) .
C21 C22 1.500(10) .
C22 H22A 0.9800 .
C22 H22B 0.9800 .
C22 H22C 0.9800 .
C23 C24 1.412(9) .
C23 H23A 0.9500 .
C25 C26 1.538(10) .
C25 H25A 0.9900 .
C25 H25B 0.9900 .
C26 H26A 0.9800 .
C26 H26B 0.9800 .
C26 H26C 0.9800 .
C27 C28 1.466(9) .
C28 C29 1.382(9) .
C28 C34 1.407(9) .
C29 C30 1.390(9) .
C29 H29A 0.9500 .
C30 C31 1.395(10) .
C30 H30A 0.9500 .
C31 C33 1.382(11) .
C31 C32 1.521(10) .
C32 H32A 0.9800 .
C32 H32B 0.9800 .
C32 H32C 0.9800 .
C33 C34 1.393(10) .
C33 H33A 0.9500 .
C34 H34A 0.9500 .
C35 C44 1.353(9) .
C36 C37 1.353(9) .
C36 H36A 0.9500 .
C37 C38 1.412(10) .
C37 H37A 0.9500 .
C38 C40 1.366(10) .
C38 C39 1.509(10) .
C39 H39A 0.9800 .
C39 H39B 0.9800 .
C39 H39C 0.9800 .
C40 C41 1.400(8) .
C40 H40A 0.9500 .
C42 C43 1.515(10) .
C42 H42A 0.9900 .
C42 H42B 0.9900 .
C43 H43A 0.9800 .
C43 H43B 0.9800 .
C43 H43C 0.9800 .
C44 C45 1.469(8) .
C45 C46 1.392(8) .
C45 C51 1.396(9) .
C46 C47 1.390(9) .
C46 H46A 0.9500 .
C47 C48 1.403(10) .
C47 H47A 0.9500 .
C48 C50 1.392(10) .
C48 C49 1.505(9) .
C49 H49A 0.9800 .
C49 H49B 0.9800 .
C49 H49C 0.9800 .
C50 C51 1.391(9) .
C50 H50A 0.9500 .
C51 H51A 0.9500 .
C52 C61 1.366(9) .
C53 C54 1.365(9) .
C53 H53A 0.9500 .
C54 C55 1.427(9) .
C54 H54A 0.9500 .
C55 C57 1.367(10) .
C55 C56 1.508(9) .
C56 H56A 0.9800 .
C56 H56B 0.9800 .
C56 H56C 0.9800 .
C57 C58 1.395(8) .
C57 H57A 0.9500 .
C59 C60 1.505(13) .
C59 H59A 0.9900 .
C59 H59B 0.9900 .
C60 H60A 0.9800 .
C60 H60B 0.9800 .
C60 H60C 0.9800 .
C61 C62 1.476(9) .
C62 C63 1.385(9) .
C62 C68 1.393(10) .
C63 C64 1.391(10) .
C63 H63A 0.9500 .
C64 C65 1.389(11) .
C64 H64A 0.9500 .
C65 C67 1.388(11) .
C65 C66 1.504(10) .
C66 H66A 0.9800 .
C66 H66B 0.9800 .
C66 H66C 0.9800 .
C67 C68 1.395(10) .
C67 H67A 0.9500 .
C68 H68A 0.9500 .
C69 H69A 1.0000 .
C70 H70A 1.0000 .
C71 H71A 1.0000 .
C72 H72A 1.0000 .
C73 H73A 1.0000 .
C74 H74A 1.0000 .
C75 H75A 1.0000 .
C76 H76A 1.0000 .

loop_
_geom_hbond_atom_site_label_D
_geom_hbond_atom_site_label_H
_geom_hbond_atom_site_label_A
_geom_hbond_distance_DH
_geom_hbond_distance_HA
_geom_hbond_distance_DA
_geom_hbond_angle_DHA
_geom_hbond_site_symmetry_A
_geom_hbond_publ_flag
C2 H2A I1 0.95 3.19 3.657(7) 112.4 . yes
C2 H2A Cl12 0.95 2.87 3.742(7) 153.0 1_554 yes
C6 H6A Cl16 0.95 2.96 3.816(7) 150.3 . yes
C9 H9B Cl1C 0.98 2.57 3.19(2) 121.3 2_655 yes
C19 H19A I2 0.95 3.11 3.615(7) 115.0 . yes
C19 H19A Cl24 0.95 2.89 3.696(8) 143.7 . yes
C19 H19A Cl1C 0.95 3.01 3.79(3) 140.5 . yes
C23 H23A I3 0.95 2.95 3.834(7) 154.9 . yes
C25 H25B Cl17 0.99 2.82 3.666(7) 143.4 1_655 yes
C26 H26C Cl15 0.98 2.89 3.842(10) 163.3 . yes
C36 H36A I4 0.95 3.14 3.635(7) 114.5 . yes
C36 H36A Cl13 0.95 2.96 3.797(7) 147.7 . yes
C36 H36A Cl1A 0.95 2.75 3.558(14) 143.4 . yes
C43 H43A Cl22 0.98 2.86 3.810(9) 162.9 1_556 yes
C53 H53A I3 0.95 3.06 3.553(6) 114.3 . yes
C53 H53A Cl2 0.95 2.82 3.589(7) 139.2 2_666 yes
C59 H59B Cl19 0.99 2.92 3.894(8) 169.5 1_655 yes
C60 H60B Cl13 0.98 2.93 3.415(9) 111.3 1_655 yes
C60 H60B Cl1A 0.98 2.72 3.207(14) 111.1 2_756 yes
C73 H73A I4 1.00 3.07 3.919(6) 143.6 . yes
C73 H73A I3 1.00 3.03 3.823(6) 136.8 . yes
C74 H74A Cl9 1.00 2.96 3.577(8) 121.2 . yes
C75 H75A I4 1.00 3.17 3.997(9) 140.9 . yes
C76 H76A I1 1.00 3.10 3.895(5) 137.4 . yes
C76 H76A I2 1.00 3.06 3.884(6) 140.9 . yes
C2 H2A I1 0.95 3.19 3.657(7) 112.4 . yes
C2 H2A Cl12 0.95 2.87 3.742(7) 153.0 1_554 yes
C6 H6A Cl16 0.95 2.96 3.816(7) 150.3 . yes
C9 H9B Cl1C 0.98 2.57 3.19(2) 121.3 2_655 yes
C19 H19A I2 0.95 3.11 3.615(7) 115.0 . yes
C19 H19A Cl24 0.95 2.89 3.696(8) 143.7 . yes
C23 H23A I3 0.95 2.95 3.834(7) 154.9 . yes
C25 H25B Cl17 0.99 2.82 3.666(7) 143.4 1_655 yes
C26 H26C Cl15 0.98 2.89 3.842(10) 163.3 . yes
C36 H36A I4 0.95 3.14 3.635(7) 114.5 . yes
C36 H36A Cl13 0.95 2.96 3.797(7) 147.7 . yes
C36 H36A Cl1A 0.95 2.75 3.558(14) 143.4 . yes
C43 H43A Cl22 0.98 2.86 3.810(9) 162.9 1_556 yes
C43 H43A Cl1E 0.98 2.79 3.40(2) 120.4 1_556 yes
C53 H53A I3 0.95 3.06 3.553(6) 114.3 . yes
C53 H53A Cl2 0.95 2.82 3.589(7) 139.2 2_666 yes
C59 H59B Cl19 0.99 2.92 3.894(8) 169.5 1_655 yes
C60 H60B Cl13 0.98 2.93 3.415(9) 111.3 1_655 yes
C60 H60B Cl1A 0.98 2.72 3.207(14) 111.1 2_756 yes
C73 H73A I4 1.00 3.07 3.919(6) 143.6 . yes
C73 H73A I3 1.00 3.03 3.823(6) 136.8 . yes
C74 H74A Cl9 1.00 2.96 3.577(8) 121.2 . yes
C75 H75A I4 1.00 3.17 3.997(9) 140.9 . yes
C76 H76A I1 1.00 3.10 3.895(5) 137.4 . yes
C76 H76A I2 1.00 3.06 3.884(6) 140.9 . yes

loop_
_geom_torsion_atom_site_label_1
_geom_torsion_atom_site_label_2
_geom_torsion_atom_site_label_3
_geom_torsion_atom_site_label_4
_geom_torsion
_geom_torsion_site_symmetry_1
_geom_torsion_site_symmetry_2
_geom_torsion_site_symmetry_3
_geom_torsion_site_symmetry_4
C2 N4 C1 C10 179.0(7) . . . .
C7 N4 C1 C10 -0.3(7) . . . .
C2 N4 C1 Pd1 5.0(10) . . . .
C7 N4 C1 Pd1 -174.4(5) . . . .
C7 N4 C2 C3 -1.6(10) . . . .
C1 N4 C2 C3 179.1(7) . . . .
N4 C2 C3 C4 1.2(11) . . . .
C2 C3 C4 C6 -0.5(11) . . . .
C2 C3 C4 C5 -179.7(8) . . . .
C3 C4 C6 C7 0.3(11) . . . .
C5 C4 C6 C7 179.5(7) . . . .
C10 N3 C7 N4 -1.5(8) . . . .
C8 N3 C7 N4 -165.0(6) . . . .
C10 N3 C7 C6 178.9(8) . . . .
C8 N3 C7 C6 15.5(12) . . . .
C2 N4 C7 N3 -178.3(6) . . . .
C1 N4 C7 N3 1.2(8) . . . .
C2 N4 C7 C6 1.4(10) . . . .
C1 N4 C7 C6 -179.2(6) . . . .
C4 C6 C7 N3 178.8(8) . . . .
C4 C6 C7 N4 -0.7(11) . . . .
C7 N3 C8 C9 72.9(9) . . . .
C10 N3 C8 C9 -87.3(8) . . . .
N4 C1 C10 N3 -0.6(7) . . . .
Pd1 C1 C10 N3 172.8(5) . . . .
N4 C1 C10 C11 -178.2(6) . . . .
Pd1 C1 C10 C11 -4.9(11) . . . .
C7 N3 C10 C1 1.3(8) . . . .
C8 N3 C10 C1 164.0(6) . . . .
C7 N3 C10 C11 179.1(6) . . . .
C8 N3 C10 C11 -18.3(10) . . . .
C1 C10 C11 C17 124.4(7) . . . .
N3 C10 C11 C17 -52.9(9) . . . .
C1 C10 C11 C12 -51.3(10) . . . .
N3 C10 C11 C12 131.4(7) . . . .
C17 C11 C12 C13 -0.4(10) . . . .
C10 C11 C12 C13 175.5(6) . . . .
C11 C12 C13 C14 0.6(10) . . . .
C12 C13 C14 C16 -0.3(10) . . . .
C12 C13 C14 C15 178.7(7) . . . .
C13 C14 C16 C17 0.0(10) . . . .
C15 C14 C16 C17 -179.0(7) . . . .
C14 C16 C17 C11 0.1(10) . . . .
C12 C11 C17 C16 0.1(9) . . . .
C10 C11 C17 C16 -175.7(6) . . . .
C24 N2 C18 C27 -1.1(7) . . . .
C19 N2 C18 C27 179.1(6) . . . .
C24 N2 C18 Pd1 -173.5(4) . . . .
C19 N2 C18 Pd1 6.7(9) . . . .
C24 N2 C19 C20 -0.8(9) . . . .
C18 N2 C19 C20 179.0(6) . . . .
N2 C19 C20 C21 0.2(10) . . . .
C19 C20 C21 C23 0.2(11) . . . .
C19 C20 C21 C22 179.6(7) . . . .
C20 C21 C23 C24 -0.1(10) . . . .
C22 C21 C23 C24 -179.4(7) . . . .
C27 N1 C24 N2 -0.9(7) . . . .
C25 N1 C24 N2 -177.2(6) . . . .
C27 N1 C24 C23 179.2(7) . . . .
C25 N1 C24 C23 2.9(11) . . . .
C19 N2 C24 N1 -179.0(5) . . . .
C18 N2 C24 N1 1.2(7) . . . .
C19 N2 C24 C23 1.0(9) . . . .
C18 N2 C24 C23 -178.8(6) . . . .
C21 C23 C24 N1 179.4(7) . . . .
C21 C23 C24 N2 -0.5(10) . . . .
C24 N1 C25 C26 -76.4(8) . . . .
C27 N1 C25 C26 108.0(8) . . . .
N2 C18 C27 N1 0.6(7) . . . .
Pd1 C18 C27 N1 172.1(4) . . . .
N2 C18 C27 C28 -179.1(6) . . . .
Pd1 C18 C27 C28 -7.6(10) . . . .
C24 N1 C27 C18 0.1(7) . . . .
C25 N1 C27 C18 176.3(6) . . . .
C24 N1 C27 C28 179.9(6) . . . .
C25 N1 C27 C28 -4.0(10) . . . .
C18 C27 C28 C29 -48.8(9) . . . .
N1 C27 C28 C29 131.5(7) . . . .
C18 C27 C28 C34 127.5(7) . . . .
N1 C27 C28 C34 -52.2(9) . . . .
C34 C28 C29 C30 -0.8(10) . . . .
C27 C28 C29 C30 175.6(6) . . . .
C28 C29 C30 C31 -0.2(11) . . . .
C29 C30 C31 C33 1.5(11) . . . .
C29 C30 C31 C32 -178.0(7) . . . .
C30 C31 C33 C34 -1.6(12) . . . .
C32 C31 C33 C34 177.9(7) . . . .
C31 C33 C34 C28 0.5(12) . . . .
C29 C28 C34 C33 0.7(11) . . . .
C27 C28 C34 C33 -175.6(7) . . . .
C36 N5 C35 C44 -178.9(6) . . . .
C41 N5 C35 C44 0.0(7) . . . .
C36 N5 C35 Pd2 -5.9(9) . . . .
C41 N5 C35 Pd2 173.0(4) . . . .
C41 N5 C36 C37 2.2(10) . . . .
C35 N5 C36 C37 -179.1(6) . . . .
N5 C36 C37 C38 -0.7(11) . . . .
C36 C37 C38 C40 -1.2(11) . . . .
C36 C37 C38 C39 -179.2(7) . . . .
C37 C38 C40 C41 1.5(10) . . . .
C39 C38 C40 C41 179.5(7) . . . .
C44 N7 C41 N5 -0.1(7) . . . .
C42 N7 C41 N5 173.9(6) . . . .
C44 N7 C41 C40 -179.1(7) . . . .
C42 N7 C41 C40 -5.0(11) . . . .
C36 N5 C41 N7 179.1(6) . . . .
C35 N5 C41 N7 0.1(7) . . . .
C36 N5 C41 C40 -1.9(9) . . . .
C35 N5 C41 C40 179.1(6) . . . .
C38 C40 C41 N7 178.8(7) . . . .
C38 C40 C41 N5 0.0(10) . . . .
C41 N7 C42 C43 79.4(8) . . . .
C44 N7 C42 C43 -107.9(8) . . . .
N5 C35 C44 N7 0.0(7) . . . .
Pd2 C35 C44 N7 -172.4(5) . . . .
N5 C35 C44 C45 177.9(6) . . . .
Pd2 C35 C44 C45 5.6(10) . . . .
C41 N7 C44 C35 0.1(7) . . . .
C42 N7 C44 C35 -173.6(6) . . . .
C41 N7 C44 C45 -178.0(6) . . . .
C42 N7 C44 C45 8.3(10) . . . .
C35 C44 C45 C46 -124.9(7) . . . .
N7 C44 C45 C46 52.9(9) . . . .
C35 C44 C45 C51 47.3(10) . . . .
N7 C44 C45 C51 -134.9(7) . . . .
C51 C45 C46 C47 1.2(10) . . . .
C44 C45 C46 C47 173.3(6) . . . .
C45 C46 C47 C48 -1.9(11) . . . .
C46 C47 C48 C50 2.7(11) . . . .
C46 C47 C48 C49 -177.6(7) . . . .
C47 C48 C50 C51 -3.0(11) . . . .
C49 C48 C50 C51 177.4(7) . . . .
C48 C50 C51 C45 2.3(11) . . . .
C46 C45 C51 C50 -1.4(10) . . . .
C44 C45 C51 C50 -173.8(6) . . . .
C53 N8 C52 C61 179.7(6) . . . .
C58 N8 C52 C61 -0.2(7) . . . .
C53 N8 C52 Pd2 -6.2(9) . . . .
C58 N8 C52 Pd2 173.9(5) . . . .
C58 N8 C53 C54 2.7(10) . . . .
C52 N8 C53 C54 -177.2(6) . . . .
N8 C53 C54 C55 -0.8(10) . . . .
C53 C54 C55 C57 -1.4(10) . . . .
C53 C54 C55 C56 177.7(7) . . . .
C54 C55 C57 C58 1.6(10) . . . .
C56 C55 C57 C58 -177.3(7) . . . .
C61 N6 C58 N8 0.8(7) . . . .
C59 N6 C58 N8 168.6(6) . . . .
C61 N6 C58 C57 -176.8(7) . . . .
C59 N6 C58 C57 -9.0(12) . . . .
C53 N8 C58 N6 179.7(6) . . . .
C52 N8 C58 N6 -0.4(7) . . . .
C53 N8 C58 C57 -2.4(10) . . . .
C52 N8 C58 C57 177.5(6) . . . .
C55 C57 C58 N6 177.5(7) . . . .
C55 C57 C58 N8 0.2(10) . . . .
C58 N6 C59 C60 -74.9(9) . . . .
C61 N6 C59 C60 90.7(8) . . . .
N8 C52 C61 N6 0.7(7) . . . .
Pd2 C52 C61 N6 -172.9(5) . . . .
N8 C52 C61 C62 178.6(6) . . . .
Pd2 C52 C61 C62 5.1(11) . . . .
C58 N6 C61 C52 -1.0(8) . . . .
C59 N6 C61 C52 -168.2(7) . . . .
C58 N6 C61 C62 -179.0(6) . . . .
C59 N6 C61 C62 13.7(11) . . . .
C52 C61 C62 C63 49.8(10) . . . .
N6 C61 C62 C63 -132.5(7) . . . .
C52 C61 C62 C68 -124.8(8) . . . .
N6 C61 C62 C68 52.9(10) . . . .
C68 C62 C63 C64 -0.7(10) . . . .
C61 C62 C63 C64 -175.6(6) . . . .
C62 C63 C64 C65 0.8(11) . . . .
C63 C64 C65 C67 -0.6(11) . . . .
C63 C64 C65 C66 -179.1(7) . . . .
C64 C65 C67 C68 0.3(11) . . . .
C66 C65 C67 C68 178.8(7) . . . .
C63 C62 C68 C67 0.5(10) . . . .
C61 C62 C68 C67 175.1(6) . . . .
C65 C67 C68 C62 -0.3(11) . . . .
I2 Cl1E C76 Cl1C -88.9(16) . . . .
I2 Cl1E C76 Cl1D 149.3(15) . . . .
